data_4343309
loop_
_publ_author_name
'Chen, Kelly'
'Shearer, Jason'
'Catalano, Vincent J.'

_publ_section_title
;
 Subtle Modulation of Cu4X4L2 Phosphine Cluster Cores Leads to Changes in
 Luminescence.
;
_journal_issue 13
_journal_name_full 'Inorganic chemistry'
_journal_page_first 6245
_journal_page_last 6256
_journal_paper_doi 10.1021/acs.inorgchem.5b00443
_journal_volume 54
_journal_year 2015
_chemical_formula_moiety 'C34 H28 Br4 Cu4 N2 P2, 2(C H Cl3)'
_chemical_formula_sum 'C36 H30 Br4 Cl6 Cu4 N2 P2'
_chemical_formula_weight 1339.06
_chemical_name_systematic
;
 ? 
;
_space_group_crystal_system triclinic
_space_group_IT_number 2
_space_group_name_Hall '-P 1'
_space_group_name_H-M_alt 'P -1'
_symmetry_space_group_name_Hall '-P 1'
_symmetry_space_group_name_H-M 'P -1'
_atom_sites_solution_hydrogens geom
_audit_creation_date 2014-02-07
_audit_creation_method
;
Olex2 1.2
(compiled 2013.12.10 svn.r2850 for OlexSys, GUI svn.r4736)
;
_cell_angle_alpha 79.2801(14)
_cell_angle_beta 85.9414(14)
_cell_angle_gamma 72.0265(13)
_cell_formula_units_Z 2
_cell_length_a 9.9640(8)
_cell_length_b 14.5901(12)
_cell_length_c 15.9328(13)
_cell_measurement_reflns_used 8762
_cell_measurement_temperature 100
_cell_measurement_theta_max 31.09
_cell_measurement_theta_min 2.42
_cell_volume 2164.5(3)
_computing_cell_refinement 'Bruker SAINT'
_computing_data_collection 'Bruker APEX2'
_computing_data_reduction 'Bruker SAINT'
_computing_molecular_graphics 'Olex2 (Dolomanov et al., 2009)'
_computing_publication_material 'Olex2 (Dolomanov et al., 2009)'
_computing_structure_refinement 'olex2.refine (Bourhis et al., 2013)'
_computing_structure_solution 'SHELXS-97 (Sheldrick 2008)'
_diffrn_ambient_temperature 100.45
_diffrn_measured_fraction_theta_full 1.000
_diffrn_measured_fraction_theta_max 1.000
_diffrn_measurement_device_type 'Bruker APEX-II CCD'
_diffrn_measurement_method '\f and \w scans'
_diffrn_radiation_type MoK\a
_diffrn_radiation_wavelength 0.71073
_diffrn_reflns_av_unetI/netI 0.0537
_diffrn_reflns_laue_measured_fraction_full 1.000
_diffrn_reflns_laue_measured_fraction_max 1.000
_diffrn_reflns_limit_h_max 12
_diffrn_reflns_limit_h_min -12
_diffrn_reflns_limit_k_max 18
_diffrn_reflns_limit_k_min -18
_diffrn_reflns_limit_l_max 20
_diffrn_reflns_limit_l_min 0
_diffrn_reflns_number 9935
_diffrn_reflns_point_group_measured_fraction_full 1.000
_diffrn_reflns_point_group_measured_fraction_max 1.000
_diffrn_reflns_theta_full 25.242
_diffrn_reflns_theta_max 27.499
_diffrn_reflns_theta_min 1.301
_diffrn_standards_number 0
_exptl_absorpt_coefficient_mu 6.106
_exptl_absorpt_correction_T_max 1
_exptl_absorpt_correction_T_min 0.72
_exptl_absorpt_correction_type multi-scan
_exptl_absorpt_process_details
;
 TWINABS-2012/1 (Bruker,2012) was used for absorption correction.
 
For component 1:
 wR2(int) was 0.0798 before and 0.0470 after correction.
 The Ratio of minimum to maximum transmission not present.
 The \l/2 correction factor is Not present
 
For component 2:
 wR2(int) was 0.0938 before and 0.0465 after correction.
 The Ratio of minimum to maximum transmission is 0.72.
 The \l/2 correction factor is Not present

Final HKLF 4 output contains 78639 reflections, Rint = 0.0727
 (23682 with I > 3sig(I), Rint = 0.0388)
;
_exptl_crystal_colour clear
_exptl_crystal_colour_lustre clear
_exptl_crystal_density_diffrn 2.055
_exptl_crystal_description block
_exptl_crystal_F_000 1296
_exptl_crystal_size_max 0.203
_exptl_crystal_size_mid 0.063
_exptl_crystal_size_min 0.062
_refine_diff_density_max 1.000
_refine_diff_density_min -0.877
_refine_diff_density_rms 0.192
_refine_ls_extinction_method none
_refine_ls_goodness_of_fit_ref 1.000
_refine_ls_hydrogen_treatment constr
_refine_ls_matrix_type full
_refine_ls_number_parameters 488
_refine_ls_number_reflns 9935
_refine_ls_number_restraints 0
_refine_ls_restrained_S_all 1.000
_refine_ls_R_factor_all 0.0629
_refine_ls_R_factor_gt 0.0401
_refine_ls_shift/su_max 0.000
_refine_ls_shift/su_mean 0.000
_refine_ls_structure_factor_coef Fsqd
_refine_ls_weighting_details 'w=1/[\s^2^(Fo^2^)+(0.0475P)^2^+4.4821P] where P=(Fo^2^+2Fc^2^)/3'
_refine_ls_weighting_scheme calc
_refine_ls_wR_factor_gt 0.0909
_refine_ls_wR_factor_ref 0.1001
_reflns_Friedel_coverage 0.000
_reflns_number_gt 7721
_reflns_number_total 9935
_reflns_threshold_expression 'I > 2\s(I)'
_cod_data_source_file ic5b00443_si_002.cif
_cod_data_source_block twin5
_cod_depositor_comments 'Adding full bibliography for 4343305--4343312.cif.'
_cod_database_code 4343309
_shelxl_version_number 2013-4
_shelx_space_group_comment
;
The symmetry employed for this shelxl refinement is uniquely defined 
by the following loop, which should always be used as a source of 
symmetry information in preference to the above space-group names. 
They are only intended as comments. 
;
_olex2_refinement_description
;
1. Fixed Uiso
 At 1.2 times of:
  All C(H) groups
2.a Ternary CH refined with riding coordinates:
 C2S(H2S), C1S(H1S)
2.b Aromatic/amide H refined with riding coordinates:
 C2(H2), C3(H3), C4(H4), C5(H5), C6(H6), C8(H8), C9(H9), C10(H10), C11(H11),
 C12(H12), C14(H14), C15(H15), C16(H16), C17(H17), C19(H19), C20(H20), C21(H21),
  C22(H22), C23(H23), C25(H25), C26(H26), C27(H27), C28(H28), C29(H29),
 C31(H31), C32(H32), C33(H33), C34(H34)
;

loop_
_space_group_symop_operation_xyz
'x, y, z'
'-x, -y, -z'

loop_
_atom_site_label
_atom_site_type_symbol
_atom_site_fract_x
_atom_site_fract_y
_atom_site_fract_z
_atom_site_U_iso_or_equiv
_atom_site_adp_type
_atom_site_occupancy
_atom_site_site_symmetry_order
_atom_site_calc_flag
_atom_site_refinement_flags_posn
Cu1 Cu -0.14098(7) 0.34965(5) 0.32479(4) 0.01294(15) Uani 1 1 d .
Cu2 Cu 0.04751(8) 0.16574(5) 0.33351(4) 0.01659(17) Uani 1 1 d .
Cu3 Cu 0.12816(7) 0.15322(5) 0.16861(4) 0.01242(15) Uani 1 1 d .
Cu4 Cu -0.05941(8) 0.33604(6) 0.16268(5) 0.01897(17) Uani 1 1 d .
Br1 Br -0.28378(6) 0.45409(4) 0.21012(4) 0.01452(13) Uani 1 1 d .
Br2 Br 0.10713(6) 0.32833(4) 0.27904(4) 0.01188(12) Uani 1 1 d .
Br3 Br 0.26573(6) 0.04026(4) 0.28227(3) 0.01351(13) Uani 1 1 d .
Br4 Br -0.11592(6) 0.17055(4) 0.21952(3) 0.01133(12) Uani 1 1 d .
N1 N 0.0304(5) 0.1339(3) 0.4602(3) 0.0098(10) Uani 1 1 d .
N2 N -0.0443(5) 0.3731(3) 0.0363(3) 0.0117(10) Uani 1 1 d .
P1 P -0.20840(15) 0.28893(11) 0.45075(9) 0.0091(3) Uani 1 1 d .
P2 P 0.18832(15) 0.21556(10) 0.04120(9) 0.0090(3) Uani 1 1 d .
C1 C -0.2695(6) 0.3714(4) 0.5283(3) 0.0127(12) Uani 1 1 d .
C2 C -0.1804(7) 0.4236(4) 0.5434(4) 0.0189(13) Uani 1 1 d .
H2 H -0.0925 0.4155 0.5138 0.023 Uiso 1 1 calc R
C3 C -0.2203(7) 0.4877(5) 0.6020(4) 0.0241(15) Uani 1 1 d .
H3 H -0.1591 0.5228 0.6127 0.029 Uiso 1 1 calc R
C4 C -0.3477(8) 0.5000(5) 0.6443(4) 0.0273(16) Uani 1 1 d .
H4 H -0.3732 0.5420 0.6855 0.033 Uiso 1 1 calc R
C5 C -0.4394(7) 0.4515(5) 0.6272(4) 0.0245(15) Uani 1 1 d .
H5 H -0.5292 0.4626 0.6548 0.029 Uiso 1 1 calc R
C6 C -0.4003(7) 0.3865(5) 0.5696(4) 0.0194(13) Uani 1 1 d .
H6 H -0.4628 0.3525 0.5585 0.023 Uiso 1 1 calc R
C7 C -0.3449(6) 0.2309(4) 0.4465(4) 0.0110(11) Uani 1 1 d .
C8 C -0.4142(6) 0.2469(4) 0.3697(4) 0.0137(12) Uani 1 1 d .
H8 H -0.3920 0.2896 0.3219 0.016 Uiso 1 1 calc R
C9 C -0.5151(6) 0.2015(5) 0.3621(4) 0.0175(13) Uani 1 1 d .
H9 H -0.5616 0.2128 0.3095 0.021 Uiso 1 1 calc R
C10 C -0.5478(6) 0.1389(5) 0.4326(4) 0.0190(13) Uani 1 1 d .
H10 H -0.6154 0.1065 0.4274 0.023 Uiso 1 1 calc R
C11 C -0.4818(6) 0.1236(4) 0.5105(4) 0.0170(13) Uani 1 1 d .
H11 H -0.5061 0.0823 0.5586 0.020 Uiso 1 1 calc R
C12 C -0.3802(6) 0.1691(4) 0.5176(4) 0.0142(12) Uani 1 1 d .
H12 H -0.3347 0.1584 0.5705 0.017 Uiso 1 1 calc R
C13 C -0.0680(6) 0.1871(4) 0.5097(4) 0.0102(11) Uani 1 1 d .
C14 C -0.0673(6) 0.1634(4) 0.5979(4) 0.0144(12) Uani 1 1 d .
H14 H -0.1372 0.2025 0.6309 0.017 Uiso 1 1 calc R
C15 C 0.0357(6) 0.0824(5) 0.6380(4) 0.0175(13) Uani 1 1 d .
H15 H 0.0370 0.0651 0.6985 0.021 Uiso 1 1 calc R
C16 C 0.1362(6) 0.0274(4) 0.5881(4) 0.0133(12) Uani 1 1 d .
H16 H 0.2082 -0.0285 0.6137 0.016 Uiso 1 1 calc R
C17 C 0.1300(6) 0.0553(4) 0.5006(3) 0.0105(11) Uani 1 1 d .
H17 H 0.1996 0.0171 0.4667 0.013 Uiso 1 1 calc R
C18 C 0.2313(6) 0.1315(4) -0.0350(3) 0.0103(11) Uani 1 1 d .
C19 C 0.1242(6) 0.0965(4) -0.0568(4) 0.0148(12) Uani 1 1 d .
H19 H 0.0309 0.1210 -0.0355 0.018 Uiso 1 1 calc R
C20 C 0.1537(7) 0.0268(5) -0.1090(4) 0.0193(13) Uani 1 1 d .
H20 H 0.0806 0.0041 -0.1242 0.023 Uiso 1 1 calc R
C21 C 0.2896(7) -0.0099(5) -0.1391(4) 0.0186(13) Uani 1 1 d .
H21 H 0.3099 -0.0583 -0.1746 0.022 Uiso 1 1 calc R
C22 C 0.3966(6) 0.0234(4) -0.1179(4) 0.0170(13) Uani 1 1 d .
H22 H 0.4899 -0.0021 -0.1388 0.020 Uiso 1 1 calc R
C23 C 0.3672(6) 0.0942(4) -0.0658(4) 0.0147(12) Uani 1 1 d .
H23 H 0.4406 0.1171 -0.0514 0.018 Uiso 1 1 calc R
C24 C 0.3374(6) 0.2638(4) 0.0392(4) 0.0114(11) Uani 1 1 d .
C25 C 0.4088(6) 0.2466(4) 0.1161(4) 0.0155(12) Uani 1 1 d .
H25 H 0.3806 0.2098 0.1660 0.019 Uiso 1 1 calc R
C26 C 0.5208(6) 0.2836(5) 0.1190(4) 0.0214(14) Uani 1 1 d .
H26 H 0.5687 0.2723 0.1712 0.026 Uiso 1 1 calc R
C27 C 0.5632(7) 0.3366(5) 0.0467(4) 0.0241(14) Uani 1 1 d .
H27 H 0.6397 0.3619 0.0492 0.029 Uiso 1 1 calc R
C28 C 0.4937(6) 0.3530(5) -0.0298(4) 0.0199(13) Uani 1 1 d .
H28 H 0.5232 0.3890 -0.0798 0.024 Uiso 1 1 calc R
C29 C 0.3810(6) 0.3165(4) -0.0330(4) 0.0149(12) Uani 1 1 d .
H29 H 0.3335 0.3279 -0.0853 0.018 Uiso 1 1 calc R
C30 C 0.0514(6) 0.3207(4) -0.0151(3) 0.0095(11) Uani 1 1 d .
C31 C 0.0492(6) 0.3487(4) -0.1034(4) 0.0140(12) Uani 1 1 d .
H31 H 0.1182 0.3109 -0.1378 0.017 Uiso 1 1 calc R
C32 C -0.0528(7) 0.4313(4) -0.1414(4) 0.0170(13) Uani 1 1 d .
H32 H -0.0555 0.4506 -0.2017 0.020 Uiso 1 1 calc R
C33 C -0.1502(6) 0.4850(4) -0.0897(4) 0.0143(12) Uani 1 1 d .
H33 H -0.2211 0.5424 -0.1137 0.017 Uiso 1 1 calc R
C34 C -0.1432(6) 0.4539(4) -0.0019(3) 0.0110(11) Uani 1 1 d .
H34 H -0.2113 0.4912 0.0332 0.013 Uiso 1 1 calc R
C2S C 0.2674(6) -0.1700(5) 0.1930(4) 0.0177(13) Uani 1 1 d .
H2S H 0.2167 -0.1219 0.2306 0.021 Uiso 1 1 calc R
Cl6S Cl 0.26021(18) -0.10723(13) 0.08681(11) 0.0298(4) Uani 1 1 d .
Cl5S Cl 0.44119(17) -0.22246(13) 0.22760(10) 0.0258(4) Uani 1 1 d .
Cl4S Cl 0.17945(19) -0.26029(12) 0.20137(11) 0.0263(4) Uani 1 1 d .
C1S C -0.1506(7) 0.6979(4) 0.3581(4) 0.0169(12) Uani 1 1 d .
H1S H -0.0473 0.6903 0.3517 0.020 Uiso 1 1 calc R
Cl2S Cl -0.1809(2) 0.59482(13) 0.32990(11) 0.0306(4) Uani 1 1 d .
Cl1S Cl -0.20176(18) 0.70813(13) 0.46450(10) 0.0259(4) Uani 1 1 d .
Cl3S Cl -0.24304(19) 0.80413(13) 0.28720(11) 0.0293(4) Uani 1 1 d .

loop_
_atom_site_aniso_label
_atom_site_aniso_U_11
_atom_site_aniso_U_22
_atom_site_aniso_U_33
_atom_site_aniso_U_23
_atom_site_aniso_U_13
_atom_site_aniso_U_12
Cu1 0.0142(4) 0.0139(4) 0.0093(3) 0.0003(3) 0.0016(3) -0.0039(3)
Cu2 0.0204(4) 0.0153(4) 0.0103(4) -0.0030(3) 0.0009(3) 0.0004(3)
Cu3 0.0127(4) 0.0141(4) 0.0093(3) 0.0001(3) 0.0010(3) -0.0039(3)
Cu4 0.0215(4) 0.0185(4) 0.0107(4) -0.0024(3) 0.0022(3) 0.0024(3)
Br1 0.0140(3) 0.0148(3) 0.0109(3) -0.0014(2) 0.0007(2) 0.0005(2)
Br2 0.0107(3) 0.0124(3) 0.0140(3) -0.0014(2) -0.0004(2) -0.0060(2)
Br3 0.0136(3) 0.0128(3) 0.0114(3) -0.0005(2) -0.0003(2) -0.0009(2)
Br4 0.0094(3) 0.0126(3) 0.0135(3) -0.0022(2) -0.0002(2) -0.0055(2)
N1 0.012(2) 0.010(2) 0.009(2) -0.0004(18) -0.0028(18) -0.005(2)
N2 0.015(3) 0.017(3) 0.004(2) -0.0012(19) -0.0009(18) -0.007(2)
P1 0.0077(7) 0.0101(7) 0.0084(7) -0.0012(5) 0.0004(5) -0.0016(6)
P2 0.0085(7) 0.0098(7) 0.0082(7) -0.0002(5) 0.0005(5) -0.0030(6)
C1 0.019(3) 0.011(3) 0.005(2) 0.002(2) -0.003(2) -0.002(2)
C2 0.024(3) 0.015(3) 0.016(3) -0.001(2) 0.000(3) -0.004(3)
C3 0.034(4) 0.017(3) 0.023(3) -0.007(3) -0.009(3) -0.005(3)
C4 0.038(4) 0.016(3) 0.021(3) -0.012(3) -0.001(3) 0.006(3)
C5 0.024(4) 0.021(4) 0.026(4) -0.010(3) 0.008(3) 0.000(3)
C6 0.021(3) 0.021(3) 0.016(3) -0.003(3) 0.003(3) -0.007(3)
C7 0.009(3) 0.009(3) 0.016(3) -0.006(2) -0.001(2) -0.002(2)
C8 0.017(3) 0.015(3) 0.009(3) -0.003(2) 0.001(2) -0.004(2)
C9 0.008(3) 0.029(4) 0.016(3) -0.010(3) 0.001(2) -0.005(3)
C10 0.011(3) 0.025(3) 0.022(3) -0.005(3) 0.001(2) -0.007(3)
C11 0.015(3) 0.010(3) 0.027(3) -0.006(2) 0.000(2) -0.004(2)
C12 0.012(3) 0.014(3) 0.014(3) 0.000(2) -0.003(2) -0.002(2)
C13 0.007(3) 0.010(3) 0.015(3) -0.002(2) 0.001(2) -0.006(2)
C14 0.012(3) 0.012(3) 0.018(3) -0.004(2) -0.002(2) -0.001(2)
C15 0.011(3) 0.025(3) 0.017(3) 0.000(3) 0.000(2) -0.009(3)
C16 0.012(3) 0.011(3) 0.014(3) 0.004(2) -0.002(2) -0.002(2)
C17 0.011(3) 0.010(3) 0.012(3) -0.002(2) -0.001(2) -0.005(2)
C18 0.011(3) 0.009(3) 0.009(3) 0.004(2) -0.002(2) -0.003(2)
C19 0.016(3) 0.015(3) 0.014(3) -0.003(2) -0.001(2) -0.006(2)
C20 0.022(3) 0.020(3) 0.021(3) -0.001(3) -0.006(3) -0.014(3)
C21 0.019(3) 0.017(3) 0.020(3) -0.010(3) -0.001(3) -0.001(3)
C22 0.012(3) 0.016(3) 0.020(3) -0.002(2) 0.002(2) -0.001(2)
C23 0.013(3) 0.010(3) 0.020(3) -0.003(2) 0.003(2) -0.003(2)
C24 0.006(3) 0.007(3) 0.021(3) -0.006(2) -0.001(2) 0.000(2)
C25 0.017(3) 0.018(3) 0.012(3) -0.001(2) -0.002(2) -0.008(3)
C26 0.015(3) 0.031(4) 0.019(3) -0.004(3) -0.005(3) -0.008(3)
C27 0.019(3) 0.023(4) 0.033(4) -0.006(3) -0.004(3) -0.008(3)
C28 0.017(3) 0.015(3) 0.028(3) -0.005(3) 0.008(3) -0.008(3)
C29 0.015(3) 0.020(3) 0.013(3) -0.006(2) -0.004(2) -0.007(2)
C30 0.012(3) 0.007(3) 0.012(3) -0.002(2) -0.002(2) -0.005(2)
C31 0.015(3) 0.013(3) 0.015(3) -0.004(2) 0.003(2) -0.004(2)
C32 0.021(3) 0.014(3) 0.015(3) 0.001(2) -0.004(2) -0.007(3)
C33 0.018(3) 0.008(3) 0.014(3) 0.003(2) -0.002(2) -0.003(2)
C34 0.013(3) 0.010(3) 0.009(3) -0.003(2) 0.004(2) -0.003(2)
C2S 0.017(3) 0.019(3) 0.016(3) -0.004(2) 0.003(2) -0.004(3)
Cl6S 0.0229(9) 0.0388(10) 0.0240(8) 0.0145(7) -0.0058(7) -0.0143(8)
Cl5S 0.0210(8) 0.0313(9) 0.0236(8) 0.0043(7) -0.0052(6) -0.0096(7)
Cl4S 0.0324(9) 0.0273(9) 0.0274(9) -0.0050(7) 0.0024(7) -0.0215(8)
C1S 0.021(3) 0.015(3) 0.014(3) -0.003(2) 0.000(2) -0.005(3)
Cl2S 0.0412(10) 0.0261(9) 0.0320(9) -0.0134(7) 0.0097(8) -0.0184(8)
Cl1S 0.0273(9) 0.0294(9) 0.0211(8) -0.0084(7) 0.0052(6) -0.0077(7)
Cl3S 0.0357(10) 0.0256(9) 0.0272(9) 0.0019(7) -0.0145(7) -0.0110(8)

loop_
_atom_type_symbol
_atom_type_description
_atom_type_scat_dispersion_real
_atom_type_scat_dispersion_imag
_atom_type_scat_source
C C 0.0033 0.0016 'International Tables Vol C Tables 4.2.6.8 and 6.1.1.4'
H H 0.0000 0.0000 'International Tables Vol C Tables 4.2.6.8 and 6.1.1.4'
N N 0.0061 0.0033 'International Tables Vol C Tables 4.2.6.8 and 6.1.1.4'
P P 0.1023 0.0942 'International Tables Vol C Tables 4.2.6.8 and 6.1.1.4'
Cl Cl 0.1484 0.1585 'International Tables Vol C Tables 4.2.6.8 and 6.1.1.4'
Cu Cu 0.3201 1.2651 'International Tables Vol C Tables 4.2.6.8 and 6.1.1.4'
Br Br -0.2901 2.4595 'International Tables Vol C Tables 4.2.6.8 and 6.1.1.4'

loop_
_geom_angle_atom_site_label_1
_geom_angle_atom_site_label_2
_geom_angle_atom_site_label_3
_geom_angle
Cu4 Cu1 Cu2 75.33(3)
Br1 Cu1 Cu2 130.63(4)
Br1 Cu1 Cu4 59.69(3)
Br1 Cu1 Br2 106.88(3)
Br2 Cu1 Cu2 59.57(3)
Br2 Cu1 Cu4 58.97(3)
P1 Cu1 Cu2 83.56(5)
P1 Cu1 Cu4 151.55(5)
P1 Cu1 Br1 128.36(5)
P1 Cu1 Br2 124.66(5)
Cu3 Cu2 Cu1 104.20(3)
Br2 Cu2 Cu1 54.92(2)
Br2 Cu2 Cu3 76.99(3)
Br3 Cu2 Cu1 153.25(4)
Br3 Cu2 Cu3 53.76(2)
Br3 Cu2 Br2 101.39(3)
Br4 Cu2 Cu1 77.73(3)
Br4 Cu2 Cu3 56.11(2)
Br4 Cu2 Br2 100.57(3)
Br4 Cu2 Br3 97.13(3)
N1 Cu2 Cu1 93.41(14)
N1 Cu2 Cu3 162.39(14)
N1 Cu2 Br2 113.95(13)
N1 Cu2 Br3 109.17(14)
N1 Cu2 Br4 130.23(13)
Cu2 Cu3 Cu4 74.91(3)
Br3 Cu3 Cu2 59.98(3)
Br3 Cu3 Cu4 131.96(4)
Br3 Cu3 Br4 103.10(3)
Br4 Cu3 Cu2 57.55(3)
Br4 Cu3 Cu4 60.59(3)
P2 Cu3 Cu2 151.89(5)
P2 Cu3 Cu4 83.20(5)
P2 Cu3 Br3 131.47(5)
P2 Cu3 Br4 124.97(5)
Cu1 Cu4 Cu3 105.56(3)
Br1 Cu4 Cu1 54.38(2)
Br1 Cu4 Cu3 152.35(4)
Br1 Cu4 Br2 100.48(3)
Br1 Cu4 Br4 99.26(3)
Br2 Cu4 Cu1 56.43(3)
Br2 Cu4 Cu3 77.69(3)
Br2 Cu4 Br4 98.78(3)
Br4 Cu4 Cu1 76.81(3)
Br4 Cu4 Cu3 54.56(2)
N2 Cu4 Cu1 160.00(14)
N2 Cu4 Cu3 94.43(14)
N2 Cu4 Br1 106.85(14)
N2 Cu4 Br2 130.12(14)
N2 Cu4 Br4 116.45(14)
Cu1 Br1 Cu4 65.93(3)
Cu1 Br2 Cu2 65.51(3)
Cu1 Br2 Cu4 64.61(3)
Cu4 Br2 Cu2 80.27(3)
Cu3 Br3 Cu2 66.27(3)
Cu2 Br4 Cu4 80.38(3)
Cu3 Br4 Cu2 66.35(3)
Cu3 Br4 Cu4 64.84(3)
C13 N1 Cu2 125.6(4)
C13 N1 C17 117.2(5)
C17 N1 Cu2 117.1(4)
C30 N2 Cu4 125.3(4)
C30 N2 C34 117.3(5)
C34 N2 Cu4 117.3(4)
C1 P1 Cu1 117.44(19)
C1 P1 C13 102.4(3)
C7 P1 Cu1 113.38(19)
C7 P1 C1 106.5(3)
C7 P1 C13 101.6(2)
C13 P1 Cu1 113.77(18)
C18 P2 Cu3 114.36(18)
C18 P2 C24 106.4(3)
C18 P2 C30 102.2(2)
C24 P2 Cu3 114.49(19)
C24 P2 C30 102.5(2)
C30 P2 Cu3 115.37(19)
C2 C1 P1 117.0(5)
C6 C1 P1 123.5(5)
C6 C1 C2 119.5(6)
C1 C2 H2 120.0
C3 C2 C1 120.1(6)
C3 C2 H2 120.0
C2 C3 H3 120.0
C4 C3 C2 120.0(6)
C4 C3 H3 120.0
C3 C4 H4 119.8
C3 C4 C5 120.4(6)
C5 C4 H4 119.8
C4 C5 H5 119.9
C4 C5 C6 120.2(6)
C6 C5 H5 119.9
C1 C6 H6 120.1
C5 C6 C1 119.8(6)
C5 C6 H6 120.1
C8 C7 P1 118.7(4)
C8 C7 C12 119.2(5)
C12 C7 P1 122.1(4)
C7 C8 H8 119.5
C9 C8 C7 121.0(5)
C9 C8 H8 119.5
C8 C9 H9 120.3
C8 C9 C10 119.5(6)
C10 C9 H9 120.3
C9 C10 H10 119.8
C9 C10 C11 120.4(6)
C11 C10 H10 119.8
C10 C11 H11 120.1
C12 C11 C10 119.9(6)
C12 C11 H11 120.1
C7 C12 H12 120.0
C11 C12 C7 120.0(5)
C11 C12 H12 120.0
N1 C13 P1 115.2(4)
N1 C13 C14 122.0(5)
C14 C13 P1 122.7(4)
C13 C14 H14 120.1
C15 C14 C13 119.9(6)
C15 C14 H14 120.1
C14 C15 H15 120.7
C16 C15 C14 118.6(6)
C16 C15 H15 120.7
C15 C16 H16 120.7
C17 C16 C15 118.7(5)
C17 C16 H16 120.7
N1 C17 C16 123.6(5)
N1 C17 H17 118.2
C16 C17 H17 118.2
C19 C18 P2 118.0(4)
C23 C18 P2 122.6(4)
C23 C18 C19 119.1(5)
C18 C19 H19 119.8
C20 C19 C18 120.4(6)
C20 C19 H19 119.8
C19 C20 H20 120.0
C19 C20 C21 120.0(6)
C21 C20 H20 120.0
C20 C21 H21 119.8
C22 C21 C20 120.3(6)
C22 C21 H21 119.8
C21 C22 H22 120.0
C21 C22 C23 119.9(6)
C23 C22 H22 120.0
C18 C23 C22 120.3(6)
C18 C23 H23 119.9
C22 C23 H23 119.9
C25 C24 P2 117.2(4)
C29 C24 P2 123.5(4)
C29 C24 C25 119.3(5)
C24 C25 H25 120.1
C26 C25 C24 119.8(5)
C26 C25 H25 120.1
C25 C26 H26 119.8
C27 C26 C25 120.5(6)
C27 C26 H26 119.8
C26 C27 H27 120.0
C28 C27 C26 119.9(6)
C28 C27 H27 120.0
C27 C28 H28 120.1
C27 C28 C29 119.8(6)
C29 C28 H28 120.1
C24 C29 H29 119.7
C28 C29 C24 120.6(5)
C28 C29 H29 119.7
N2 C30 P2 115.0(4)
N2 C30 C31 121.6(5)
C31 C30 P2 123.2(4)
C30 C31 H31 119.8
C32 C31 C30 120.3(5)
C32 C31 H31 119.8
C31 C32 H32 120.8
C33 C32 C31 118.3(6)
C33 C32 H32 120.8
C32 C33 H33 120.5
C32 C33 C34 119.0(5)
C34 C33 H33 120.5
N2 C34 C33 123.4(5)
N2 C34 H34 118.3
C33 C34 H34 118.3
Cl6S C2S H2S 108.3
Cl6S C2S Cl4S 109.5(3)
Cl5S C2S H2S 108.3
Cl5S C2S Cl6S 111.5(3)
Cl5S C2S Cl4S 110.9(3)
Cl4S C2S H2S 108.3
Cl2S C1S H1S 108.5
Cl2S C1S Cl3S 109.1(3)
Cl1S C1S H1S 108.5
Cl1S C1S Cl2S 111.2(3)
Cl1S C1S Cl3S 110.9(3)
Cl3S C1S H1S 108.5

loop_
_geom_bond_atom_site_label_1
_geom_bond_atom_site_label_2
_geom_bond_distance
Cu1 Cu2 2.7450(10)
Cu1 Cu4 2.6767(10)
Cu1 Br1 2.3830(9)
Cu1 Br2 2.4686(9)
Cu1 P1 2.1861(16)
Cu2 Cu3 2.7150(10)
Cu2 Br2 2.6009(9)
Cu2 Br3 2.5679(9)
Cu2 Br4 2.5011(9)
Cu2 N1 1.993(5)
Cu3 Cu4 2.7334(11)
Cu3 Br3 2.3920(9)
Cu3 Br4 2.4605(9)
Cu3 P2 2.1874(16)
Cu4 Br1 2.5307(10)
Cu4 Br2 2.5389(9)
Cu4 Br4 2.6307(10)
Cu4 N2 1.993(4)
N1 C13 1.354(7)
N1 C17 1.352(7)
N2 C30 1.355(7)
N2 C34 1.353(7)
P1 C1 1.827(6)
P1 C7 1.820(6)
P1 C13 1.852(6)
P2 C18 1.822(6)
P2 C24 1.826(6)
P2 C30 1.841(6)
C1 C2 1.393(8)
C1 C6 1.392(8)
C2 H2 0.9500
C2 C3 1.396(9)
C3 H3 0.9500
C3 C4 1.371(10)
C4 H4 0.9500
C4 C5 1.383(10)
C5 H5 0.9500
C5 C6 1.392(9)
C6 H6 0.9500
C7 C8 1.393(7)
C7 C12 1.407(8)
C8 H8 0.9500
C8 C9 1.387(8)
C9 H9 0.9500
C9 C10 1.396(9)
C10 H10 0.9500
C10 C11 1.395(8)
C11 H11 0.9500
C11 C12 1.392(8)
C12 H12 0.9500
C13 C14 1.383(8)
C14 H14 0.9500
C14 C15 1.386(8)
C15 H15 0.9500
C15 C16 1.380(8)
C16 H16 0.9500
C16 C17 1.379(7)
C17 H17 0.9500
C18 C19 1.405(8)
C18 C23 1.386(8)
C19 H19 0.9500
C19 C20 1.382(8)
C20 H20 0.9500
C20 C21 1.381(9)
C21 H21 0.9500
C21 C22 1.385(9)
C22 H22 0.9500
C22 C23 1.393(8)
C23 H23 0.9500
C24 C25 1.403(8)
C24 C29 1.382(8)
C25 H25 0.9500
C25 C26 1.388(8)
C26 H26 0.9500
C26 C27 1.381(9)
C27 H27 0.9500
C27 C28 1.389(9)
C28 H28 0.9500
C28 C29 1.391(8)
C29 H29 0.9500
C30 C31 1.391(8)
C31 H31 0.9500
C31 C32 1.383(8)
C32 H32 0.9500
C32 C33 1.375(8)
C33 H33 0.9500
C33 C34 1.387(7)
C34 H34 0.9500
C2S H2S 1.0000
C2S Cl6S 1.763(6)
C2S Cl5S 1.746(6)
C2S Cl4S 1.776(6)
C1S H1S 1.0000
C1S Cl2S 1.762(6)
C1S Cl1S 1.756(6)
C1S Cl3S 1.772(6)

loop_
_geom_torsion_atom_site_label_1
_geom_torsion_atom_site_label_2
_geom_torsion_atom_site_label_3
_geom_torsion_atom_site_label_4
_geom_torsion
Cu1 P1 C1 C2 -52.5(5)
Cu1 P1 C1 C6 125.1(4)
Cu1 P1 C7 C8 -13.1(5)
Cu1 P1 C7 C12 165.6(4)
Cu1 P1 C13 N1 -28.6(4)
Cu1 P1 C13 C14 154.8(4)
Cu2 N1 C13 P1 7.5(6)
Cu2 N1 C13 C14 -175.8(4)
Cu2 N1 C17 C16 176.5(4)
Cu3 P2 C18 C19 63.1(5)
Cu3 P2 C18 C23 -110.8(4)
Cu3 P2 C24 C25 7.2(5)
Cu3 P2 C24 C29 -172.0(4)
Cu3 P2 C30 N2 26.1(4)
Cu3 P2 C30 C31 -157.4(4)
Cu4 N2 C30 P2 -7.5(6)
Cu4 N2 C30 C31 176.0(4)
Cu4 N2 C34 C33 -176.2(4)
N1 C13 C14 C15 -0.6(8)
N2 C30 C31 C32 -0.6(8)
P1 C1 C2 C3 -179.8(5)
P1 C1 C6 C5 -179.3(5)
P1 C7 C8 C9 177.5(5)
P1 C7 C12 C11 -177.7(4)
P1 C13 C14 C15 175.8(4)
P2 C18 C19 C20 -174.9(5)
P2 C18 C23 C22 174.1(4)
P2 C24 C25 C26 -178.4(5)
P2 C24 C29 C28 178.6(5)
P2 C30 C31 C32 -176.8(4)
C1 P1 C7 C8 117.6(5)
C1 P1 C7 C12 -63.8(5)
C1 P1 C13 N1 -156.4(4)
C1 P1 C13 C14 27.0(5)
C1 C2 C3 C4 -0.6(9)
C2 C1 C6 C5 -1.7(9)
C2 C3 C4 C5 -2.1(10)
C3 C4 C5 C6 2.8(10)
C4 C5 C6 C1 -0.9(10)
C6 C1 C2 C3 2.4(9)
C7 P1 C1 C2 179.2(4)
C7 P1 C1 C6 -3.2(6)
C7 P1 C13 N1 93.6(4)
C7 P1 C13 C14 -83.1(5)
C7 C8 C9 C10 0.1(9)
C8 C7 C12 C11 1.0(9)
C8 C9 C10 C11 1.3(9)
C9 C10 C11 C12 -1.6(9)
C10 C11 C12 C7 0.4(9)
C12 C7 C8 C9 -1.2(9)
C13 N1 C17 C16 -0.2(8)
C13 P1 C1 C2 72.9(5)
C13 P1 C1 C6 -109.4(5)
C13 P1 C7 C8 -135.6(5)
C13 P1 C7 C12 43.1(5)
C13 C14 C15 C16 0.4(9)
C14 C15 C16 C17 -0.1(8)
C15 C16 C17 N1 0.0(9)
C17 N1 C13 P1 -176.1(4)
C17 N1 C13 C14 0.5(8)
C18 P2 C24 C25 -120.2(5)
C18 P2 C24 C29 60.7(5)
C18 P2 C30 N2 150.9(4)
C18 P2 C30 C31 -32.7(5)
C18 C19 C20 C21 0.9(9)
C19 C18 C23 C22 0.3(8)
C19 C20 C21 C22 -0.6(9)
C20 C21 C22 C23 0.1(9)
C21 C22 C23 C18 0.1(9)
C23 C18 C19 C20 -0.7(8)
C24 P2 C18 C19 -169.4(4)
C24 P2 C18 C23 16.6(5)
C24 P2 C30 N2 -99.0(4)
C24 P2 C30 C31 77.5(5)
C24 C25 C26 C27 -0.4(10)
C25 C24 C29 C28 -0.5(9)
C25 C26 C27 C28 -0.2(10)
C26 C27 C28 C29 0.5(10)
C27 C28 C29 C24 -0.2(10)
C29 C24 C25 C26 0.8(9)
C30 N2 C34 C33 -0.3(8)
C30 P2 C18 C19 -62.3(5)
C30 P2 C18 C23 123.8(5)
C30 P2 C24 C25 132.9(5)
C30 P2 C24 C29 -46.2(5)
C30 C31 C32 C33 0.6(9)
C31 C32 C33 C34 -0.5(8)
C32 C33 C34 N2 0.4(9)
C34 N2 C30 P2 176.9(4)
C34 N2 C30 C31 0.4(8)
